data_7031251
loop_
_publ_author_name
'Liu, Lin'
'Luo, Daibing'
'Li, Defu'
'Lin, Zhien'

_publ_section_title
;
 Solvent-free synthesis of new metal phosphite-oxalates with
 open-framework structures.
;
_journal_issue 21
_journal_name_full 'Dalton transactions (Cambridge, England : 2003)'
_journal_page_first 7695
_journal_page_last 7698
_journal_paper_doi 10.1039/c4dt00202d
_journal_volume 43
_journal_year 2014
_chemical_formula_sum 'C7 H17 Mn2.5 N6 O15 P'
_chemical_formula_weight 593.59
_chemical_name_systematic
; 
 ? 
;
_space_group_IT_number 2
_symmetry_cell_setting triclinic
_symmetry_space_group_name_Hall '-P 1'
_symmetry_space_group_name_H-M 'P -1'
_atom_sites_solution_hydrogens geom
_atom_sites_solution_primary direct
_atom_sites_solution_secondary difmap
_audit_creation_method SHELXL-97
_cell_angle_alpha 83.989(4)
_cell_angle_beta 75.467(5)
_cell_angle_gamma 78.545(5)
_cell_formula_units_Z 2
_cell_length_a 9.7205(6)
_cell_length_b 9.7468(6)
_cell_length_c 10.8926(5)
_cell_measurement_reflns_used 3161
_cell_measurement_temperature 293(2)
_cell_measurement_theta_max 28.4810
_cell_measurement_theta_min 3.2650
_cell_volume 977.45(10)
_computing_structure_refinement 'SHELXL-97 (Sheldrick, 1997)'
_computing_structure_solution 'SHELXS-97 (Sheldrick, 1990)'
_diffrn_ambient_temperature 293(2)
_diffrn_measured_fraction_theta_full 0.998
_diffrn_measured_fraction_theta_max 0.998
_diffrn_measurement_device_type 'Xcalibur, Eos'
_diffrn_measurement_method '\w scans'
_diffrn_radiation_monochromator graphite
_diffrn_radiation_source 'fine-focus sealed tube'
_diffrn_radiation_type MoK\a
_diffrn_radiation_wavelength 0.71073
_diffrn_reflns_av_R_equivalents 0.0254
_diffrn_reflns_av_sigmaI/netI 0.0425
_diffrn_reflns_limit_h_max 11
_diffrn_reflns_limit_h_min -11
_diffrn_reflns_limit_k_max 11
_diffrn_reflns_limit_k_min -11
_diffrn_reflns_limit_l_max 12
_diffrn_reflns_limit_l_min -12
_diffrn_reflns_number 7356
_diffrn_reflns_theta_full 24.99
_diffrn_reflns_theta_max 24.99
_diffrn_reflns_theta_min 2.96
_exptl_absorpt_coefficient_mu 1.771
_exptl_absorpt_correction_T_max 1.00000
_exptl_absorpt_correction_T_min 0.87191
_exptl_absorpt_correction_type multi-scan
_exptl_absorpt_process_details
;
CrysAlisPro, Agilent Technologies,
Version 1.171.36.28 (release 01-02-2013 CrysAlis171 .NET)
(compiled Feb  1 2013,16:14:44)
Empirical absorption correction using spherical harmonics,
 implemented in SCALE3 ABSPACK scaling algorithm.
;
_exptl_crystal_colour light-pink
_exptl_crystal_density_diffrn 2.017
_exptl_crystal_density_method 'not measured'
_exptl_crystal_description block
_exptl_crystal_F_000 597
_exptl_crystal_size_max 0.24
_exptl_crystal_size_mid 0.20
_exptl_crystal_size_min 0.16
_refine_diff_density_max 0.488
_refine_diff_density_min -0.562
_refine_diff_density_rms 0.109
_refine_ls_extinction_method none
_refine_ls_goodness_of_fit_ref 0.981
_refine_ls_hydrogen_treatment mixed
_refine_ls_matrix_type full
_refine_ls_number_parameters 306
_refine_ls_number_reflns 3448
_refine_ls_number_restraints 0
_refine_ls_restrained_S_all 0.981
_refine_ls_R_factor_all 0.0450
_refine_ls_R_factor_gt 0.0360
_refine_ls_shift/su_max 0.000
_refine_ls_shift/su_mean 0.000
_refine_ls_structure_factor_coef Fsqd
_refine_ls_weighting_details 'calc w=1/[\s^2^(Fo^2^)+(0.0477P)^2^+0.9206P] where P=(Fo^2^+2Fc^2^)/3'
_refine_ls_weighting_scheme calc
_refine_ls_wR_factor_gt 0.0874
_refine_ls_wR_factor_ref 0.0930
_reflns_number_gt 2942
_reflns_number_total 3448
_reflns_threshold_expression >2sigma(I)
_cod_data_source_file c4dt00202d2.cif
_cod_data_source_block 2
_cod_original_sg_symbol_H-M P-1
_cod_original_formula_sum 'C7 H17 Mn2.50 N6 O15 P'
_cod_database_code 7031251

loop_
_symmetry_equiv_pos_as_xyz
'x, y, z'
'-x, -y, -z'

loop_
_atom_site_label
_atom_site_type_symbol
_atom_site_fract_x
_atom_site_fract_y
_atom_site_fract_z
_atom_site_U_iso_or_equiv
_atom_site_adp_type
_atom_site_occupancy
_atom_site_symmetry_multiplicity
_atom_site_calc_flag
_atom_site_refinement_flags
_atom_site_disorder_assembly
_atom_site_disorder_group
Mn1 Mn 0.5000 0.0000 1.0000 0.02089(18) Uani 1 2 d S . .
Mn2 Mn 0.36465(5) 0.25534(5) 0.52307(5) 0.01836(15) Uani 1 1 d . . .
Mn3 Mn 0.24086(5) 0.55013(5) 0.28165(5) 0.01894(15) Uani 1 1 d . . .
P1 P 0.47556(9) -0.02251(8) 0.69689(8) 0.0184(2) Uani 1 1 d . . .
H1 H 0.593(3) 0.0421(16) 0.6686(7) 0.028 Uiso 1 1 calc R . .
O1 O 0.4174(3) -0.0237(3) 0.8398(2) 0.0292(6) Uani 1 1 d . . .
O2 O 0.3679(2) 0.0608(2) 0.6254(2) 0.0241(5) Uani 1 1 d . . .
O3 O 0.5276(3) -0.1717(2) 0.6539(2) 0.0312(6) Uani 1 1 d . . .
O4 O 0.7021(2) 0.0461(2) 0.8782(2) 0.0238(5) Uani 1 1 d . . .
O5 O 0.8004(2) 0.2221(2) 0.7697(2) 0.0318(6) Uani 1 1 d . . .
O6 O 0.4571(2) 0.2323(2) 0.9679(2) 0.0262(6) Uani 1 1 d . . .
O7 O 0.5654(2) 0.4039(2) 0.8580(2) 0.0298(6) Uani 1 1 d . . .
O8 O 0.0299(2) 0.5540(3) 0.2417(2) 0.0290(6) Uani 1 1 d . . .
O9 O -0.2046(2) 0.6386(3) 0.3111(2) 0.0305(6) Uani 1 1 d . . .
O10 O 0.0802(2) 0.6259(2) 0.4553(2) 0.0237(5) Uani 1 1 d . . .
O11 O -0.1545(2) 0.7089(2) 0.5247(2) 0.0263(6) Uani 1 1 d . . .
O12 O 0.3755(2) 0.4724(2) 0.4186(2) 0.0205(5) Uani 1 1 d . . .
O13 O 0.4643(2) 0.6651(2) 0.4237(2) 0.0256(5) Uani 1 1 d . . .
OW1 O 0.3056(3) 0.3448(2) 0.2029(2) 0.0289(6) Uani 1 1 d . . .
H2 H 0.3523 0.2809 0.2436 0.043 Uiso 1 1 d R . .
H3 H 0.3404 0.3288 0.1253 0.043 Uiso 1 1 d R . .
OW2 O 0.1399(4) 0.1712(5) 0.9369(4) 0.1081(17) Uani 1 1 d . . .
H5 H 0.1496 0.2526 0.9484 0.162 Uiso 1 1 d R . .
H4 H 0.2035 0.1488 0.8548 0.162 Uiso 1 1 d R . .
N1 N 0.9253(3) -0.0261(3) 0.2926(3) 0.0399(8) Uani 1 1 d . . .
H6 H 0.9965 -0.0750 0.2423 0.048 Uiso 1 1 calc R . .
H7 H 0.8406 -0.0474 0.3085 0.048 Uiso 1 1 calc R . .
N2 N 0.8354(4) 0.1583(4) 0.4202(3) 0.0485(10) Uani 1 1 d . . .
H8 H 0.8482 0.2299 0.4530 0.058 Uiso 1 1 calc R . .
H9 H 0.7508 0.1368 0.4359 0.058 Uiso 1 1 calc R . .
N3 N 1.0750(3) 0.1137(4) 0.3212(4) 0.0463(9) Uani 1 1 d . . .
H10 H 1.1463 0.0649 0.2708 0.056 Uiso 1 1 calc R . .
H11 H 1.0885 0.1839 0.3557 0.056 Uiso 1 1 calc R . .
N4 N 0.2951(9) -0.4228(12) 0.8127(9) 0.078(3) Uani 0.613(9) 1 d P A 1
N5 N 0.0503(7) -0.3575(7) 0.8947(6) 0.054(2) Uani 0.613(9) 1 d P A 1
N4' N 0.3512(11) -0.3668(11) 0.8225(12) 0.043(3) Uani 0.387(9) 1 d P A 2
N5' N 0.1686(10) -0.4568(10) 0.9693(10) 0.055(4) Uani 0.387(9) 1 d P A 2
N6 N 0.1854(6) -0.2191(5) 0.9238(4) 0.0769(14) Uani 1 1 d . A .
H12 H 0.2563 -0.1742 0.8996 0.092 Uiso 1 1 calc R . .
H13 H 0.1066 -0.1819 0.9741 0.092 Uiso 1 1 calc R . .
C1 C 0.6998(3) 0.1731(3) 0.8432(3) 0.0209(7) Uani 1 1 d . . .
C2 C 0.5608(4) 0.2792(3) 0.8937(3) 0.0214(7) Uani 1 1 d . . .
C3 C -0.0765(3) 0.6107(3) 0.3219(3) 0.0205(7) Uani 1 1 d . . .
C4 C -0.0472(3) 0.6511(3) 0.4452(3) 0.0193(7) Uani 1 1 d . . .
C5 C 0.4536(3) 0.5411(3) 0.4547(3) 0.0177(7) Uani 1 1 d . . .
C6 C 0.9459(4) 0.0812(4) 0.3454(4) 0.0303(8) Uani 1 1 d . . .
C7 C 0.1970(6) -0.3384(5) 0.8857(5) 0.0684(17) Uani 1 1 d . . .

loop_
_atom_site_aniso_label
_atom_site_aniso_U_11
_atom_site_aniso_U_22
_atom_site_aniso_U_33
_atom_site_aniso_U_23
_atom_site_aniso_U_13
_atom_site_aniso_U_12
Mn1 0.0250(4) 0.0210(4) 0.0167(4) -0.0002(3) -0.0018(3) -0.0084(3)
Mn2 0.0169(3) 0.0164(3) 0.0211(3) -0.0012(2) -0.0041(2) -0.0018(2)
Mn3 0.0164(3) 0.0188(3) 0.0199(3) -0.0007(2) -0.0026(2) -0.0016(2)
P1 0.0189(4) 0.0182(4) 0.0172(4) -0.0002(3) -0.0034(3) -0.0025(3)
O1 0.0366(14) 0.0341(14) 0.0172(12) -0.0048(10) -0.0039(11) -0.0088(11)
O2 0.0232(12) 0.0203(12) 0.0278(13) 0.0043(10) -0.0065(10) -0.0036(10)
O3 0.0425(15) 0.0195(12) 0.0244(13) -0.0019(10) -0.0028(11) 0.0056(11)
O4 0.0255(13) 0.0156(12) 0.0271(13) 0.0000(10) -0.0007(10) -0.0040(10)
O5 0.0220(13) 0.0229(12) 0.0404(15) 0.0034(11) 0.0070(11) -0.0014(10)
O6 0.0224(13) 0.0248(12) 0.0264(13) -0.0009(10) 0.0050(11) -0.0067(10)
O7 0.0281(13) 0.0211(13) 0.0337(14) 0.0044(11) 0.0019(11) -0.0037(10)
O8 0.0178(13) 0.0391(14) 0.0296(13) -0.0154(11) -0.0025(11) -0.0008(11)
O9 0.0210(13) 0.0398(15) 0.0313(14) -0.0137(11) -0.0086(11) 0.0026(11)
O10 0.0183(12) 0.0305(13) 0.0217(12) -0.0018(10) -0.0047(10) -0.0030(10)
O11 0.0193(13) 0.0355(14) 0.0220(13) -0.0089(11) -0.0010(10) -0.0009(10)
O12 0.0188(12) 0.0204(11) 0.0253(12) -0.0005(10) -0.0098(10) -0.0051(9)
O13 0.0274(13) 0.0173(12) 0.0373(14) 0.0055(10) -0.0173(11) -0.0075(10)
OW1 0.0376(15) 0.0215(12) 0.0228(13) -0.0047(10) -0.0017(11) 0.0007(11)
OW2 0.061(3) 0.170(5) 0.086(3) -0.059(3) -0.030(2) 0.040(3)
N1 0.0231(17) 0.0372(19) 0.059(2) -0.0180(17) -0.0006(16) -0.0080(14)
N2 0.0274(19) 0.058(2) 0.055(2) -0.0279(19) 0.0046(17) -0.0005(17)
N3 0.0239(18) 0.052(2) 0.066(2) -0.0365(19) -0.0011(17) -0.0095(15)
N4 0.040(5) 0.114(8) 0.073(5) -0.043(6) -0.012(4) 0.018(5)
N5 0.051(4) 0.059(4) 0.055(4) -0.021(3) 0.002(3) -0.025(3)
N4' 0.021(6) 0.041(6) 0.059(7) 0.012(5) 0.004(5) -0.009(4)
N5' 0.046(6) 0.050(6) 0.068(7) -0.017(5) 0.007(5) -0.030(5)
N6 0.120(4) 0.069(3) 0.047(3) -0.013(2) -0.016(3) -0.031(3)
C1 0.0197(17) 0.0236(18) 0.0177(16) -0.0023(14) -0.0031(14) -0.0011(14)
C2 0.0241(18) 0.0210(17) 0.0183(17) -0.0023(14) -0.0046(14) -0.0018(14)
C3 0.0192(18) 0.0167(16) 0.0260(18) -0.0035(14) -0.0060(15) -0.0024(13)
C4 0.0187(18) 0.0183(16) 0.0223(17) 0.0030(14) -0.0056(14) -0.0074(13)
C5 0.0130(16) 0.0204(17) 0.0177(16) -0.0032(14) -0.0020(13) 0.0004(13)
C6 0.026(2) 0.032(2) 0.034(2) -0.0048(17) -0.0070(16) -0.0044(16)
C7 0.087(4) 0.046(3) 0.055(3) -0.020(3) 0.025(3) -0.016(3)

loop_
_atom_type_symbol
_atom_type_description
_atom_type_scat_dispersion_real
_atom_type_scat_dispersion_imag
_atom_type_scat_source
C C 0.0033 0.0016 'International Tables Vol C Tables 4.2.6.8 and 6.1.1.4'
H H 0.0000 0.0000 'International Tables Vol C Tables 4.2.6.8 and 6.1.1.4'
N N 0.0061 0.0033 'International Tables Vol C Tables 4.2.6.8 and 6.1.1.4'
O O 0.0106 0.0060 'International Tables Vol C Tables 4.2.6.8 and 6.1.1.4'
P P 0.1023 0.0942 'International Tables Vol C Tables 4.2.6.8 and 6.1.1.4'
Mn Mn 0.3368 0.7283 'International Tables Vol C Tables 4.2.6.8 and 6.1.1.4'

loop_
_geom_angle_atom_site_label_1
_geom_angle_atom_site_label_2
_geom_angle_atom_site_label_3
_geom_angle
_geom_angle_site_symmetry_1
_geom_angle_site_symmetry_3
O1 Mn1 O1 180.000(1) 2_657 .
O1 Mn1 O4 87.90(9) 2_657 .
O1 Mn1 O4 92.10(9) . .
O1 Mn1 O4 92.10(9) 2_657 2_657
O1 Mn1 O4 87.90(9) . 2_657
O4 Mn1 O4 180.00(8) . 2_657
O1 Mn1 O6 89.13(9) 2_657 .
O1 Mn1 O6 90.87(9) . .
O4 Mn1 O6 76.35(8) . .
O4 Mn1 O6 103.65(8) 2_657 .
O1 Mn1 O6 90.87(9) 2_657 2_657
O1 Mn1 O6 89.13(9) . 2_657
O4 Mn1 O6 103.65(8) . 2_657
O4 Mn1 O6 76.35(8) 2_657 2_657
O6 Mn1 O6 180.0 . 2_657
O2 Mn2 O3 95.24(9) . 2_656
O2 Mn2 O11 102.18(9) . 2_566
O3 Mn2 O11 92.39(9) 2_656 2_566
O2 Mn2 O13 101.92(9) . 2_666
O3 Mn2 O13 102.18(10) 2_656 2_666
O11 Mn2 O13 150.44(9) 2_566 2_666
O2 Mn2 O9 90.76(9) . 2_566
O3 Mn2 O9 166.05(9) 2_656 2_566
O11 Mn2 O9 74.01(9) 2_566 2_566
O13 Mn2 O9 88.83(9) 2_666 2_566
O2 Mn2 O12 175.23(9) . .
O3 Mn2 O12 86.20(9) 2_656 .
O11 Mn2 O12 82.28(8) 2_566 .
O13 Mn2 O12 73.31(8) 2_666 .
O9 Mn2 O12 88.86(9) 2_566 .
OW1 Mn3 O8 86.56(9) . .
OW1 Mn3 O7 83.57(9) . 2_666
O8 Mn3 O7 125.59(9) . 2_666
OW1 Mn3 O12 88.16(9) . .
O8 Mn3 O12 144.05(9) . .
O7 Mn3 O12 88.97(9) 2_666 .
OW1 Mn3 O5 143.39(9) . 2_666
O8 Mn3 O5 84.43(10) . 2_666
O7 Mn3 O5 73.33(8) 2_666 2_666
O12 Mn3 O5 118.71(10) . 2_666
OW1 Mn3 O10 131.58(9) . .
O8 Mn3 O10 74.92(9) . .
O7 Mn3 O10 143.07(9) 2_666 .
O12 Mn3 O10 82.38(8) . .
O5 Mn3 O10 79.61(9) 2_666 .
O2 P1 O1 112.59(14) . .
O2 P1 O3 111.81(14) . .
O1 P1 O3 110.48(13) . .
O2 P1 H1 107.2 . .
O1 P1 H1 107.2 . .
O3 P1 H1 107.2 . .
P1 O1 Mn1 135.80(15) . .
P1 O2 Mn2 131.16(14) . .
P1 O3 Mn2 133.15(14) . 2_656
C1 O4 Mn1 114.4(2) . .
C1 O5 Mn3 116.8(2) . 2_666
C2 O6 Mn1 113.2(2) . .
C2 O7 Mn3 117.6(2) . 2_666
C3 O8 Mn3 115.3(2) . .
C3 O9 Mn2 114.8(2) . 2_566
C4 O10 Mn3 114.5(2) . .
C4 O11 Mn2 117.6(2) . 2_566
C5 O12 Mn3 125.70(19) . .
C5 O12 Mn2 114.06(18) . .
Mn3 O12 Mn2 120.01(10) . .
C5 O13 Mn2 117.47(19) . 2_666
Mn3 OW1 H2 116.7 . .
Mn3 OW1 H3 126.0 . .
H2 OW1 H3 105.4 . .
H5 OW2 H4 105.1 . .
C6 N1 H6 120.0 . .
C6 N1 H7 120.0 . .
H6 N1 H7 120.0 . .
C6 N2 H8 120.0 . .
C6 N2 H9 120.0 . .
H8 N2 H9 120.0 . .
C6 N3 H10 120.0 . .
C6 N3 H11 120.0 . .
H10 N3 H11 120.0 . .
C7 N6 H12 120.0 . .
C7 N6 H13 120.0 . .
H12 N6 H13 120.0 . .
O5 C1 O4 125.4(3) . .
O5 C1 C2 116.3(3) . .
O4 C1 C2 118.3(3) . .
O7 C2 O6 126.7(3) . .
O7 C2 C1 115.7(3) . .
O6 C2 C1 117.6(3) . .
O8 C3 O9 126.0(3) . .
O8 C3 C4 117.0(3) . .
O9 C3 C4 117.1(3) . .
O10 C4 O11 126.2(3) . .
O10 C4 C3 117.3(3) . .
O11 C4 C3 116.5(3) . .
O13 C5 O12 126.3(3) . .
O13 C5 C5 118.0(4) . 2_666
O12 C5 C5 115.7(3) . 2_666
N3 C6 N1 120.0(4) . .
N3 C6 N2 120.1(4) . .
N1 C6 N2 119.8(3) . .
N6 C7 N4 136.3(8) . .
N6 C7 N5' 122.9(6) . .
N4 C7 N5' 87.5(7) . .
N6 C7 N5 105.6(5) . .
N4 C7 N5 114.4(7) . .
N5' C7 N5 71.0(5) . .
N6 C7 N4' 100.8(7) . .
N4 C7 N4' 36.3(5) . .
N5' C7 N4' 106.8(7) . .
N5 C7 N4' 149.6(7) . .

loop_
_geom_bond_atom_site_label_1
_geom_bond_atom_site_label_2
_geom_bond_distance
_geom_bond_site_symmetry_2
Mn1 O1 2.146(2) 2_657
Mn1 O1 2.146(2) .
Mn1 O4 2.177(2) .
Mn1 O4 2.177(2) 2_657
Mn1 O6 2.226(2) .
Mn1 O6 2.226(2) 2_657
Mn2 O2 2.095(2) .
Mn2 O3 2.111(2) 2_656
Mn2 O11 2.186(2) 2_566
Mn2 O13 2.189(2) 2_666
Mn2 O9 2.257(2) 2_566
Mn2 O12 2.304(2) .
Mn3 OW1 2.174(2) .
Mn3 O8 2.193(2) .
Mn3 O7 2.195(2) 2_666
Mn3 O12 2.205(2) .
Mn3 O5 2.214(2) 2_666
Mn3 O10 2.217(2) .
P1 O2 1.516(2) .
P1 O1 1.517(2) .
P1 O3 1.523(2) .
P1 H1 1.3687 .
O3 Mn2 2.111(2) 2_656
O4 C1 1.254(4) .
O5 C1 1.240(4) .
O5 Mn3 2.214(2) 2_666
O6 C2 1.255(4) .
O7 C2 1.242(4) .
O7 Mn3 2.195(2) 2_666
O8 C3 1.248(4) .
O9 C3 1.253(4) .
O9 Mn2 2.257(2) 2_566
O10 C4 1.244(4) .
O11 C4 1.253(4) .
O11 Mn2 2.186(2) 2_566
O12 C5 1.259(4) .
O13 C5 1.238(4) .
O13 Mn2 2.189(2) 2_666
OW1 H2 0.8496 .
OW1 H3 0.8467 .
OW2 H5 0.8427 .
OW2 H4 0.9692 .
N1 C6 1.316(5) .
N1 H6 0.8600 .
N1 H7 0.8600 .
N2 C6 1.323(5) .
N2 H8 0.8600 .
N2 H9 0.8600 .
N3 C6 1.311(5) .
N3 H10 0.8600 .
N3 H11 0.8600 .
N4 C7 1.289(9) .
N5 C7 1.451(8) .
N4' C7 1.468(11) .
N5' C7 1.420(11) .
N6 C7 1.251(6) .
N6 H12 0.8600 .
N6 H13 0.8600 .
C1 C2 1.545(4) .
C3 C4 1.546(5) .
C5 C5 1.557(6) 2_666

loop_
_geom_hbond_atom_site_label_D
_geom_hbond_atom_site_label_H
_geom_hbond_atom_site_label_A
_geom_hbond_distance_DH
_geom_hbond_distance_HA
_geom_hbond_distance_DA
_geom_hbond_angle_DHA
_geom_hbond_site_symmetry_A
OW1 H2 O3 0.85 1.91 2.746(3) 167.1 2_656
OW1 H3 O6 0.85 2.01 2.824(3) 160.6 1_554
OW2 H4 O1 0.97 2.38 2.993(4) 120.5 .
N1 H6 O5 0.86 2.18 2.926(4) 144.7 2_756
N1 H7 O2 0.86 2.00 2.842(4) 166.3 2_656
N2 H8 O10 0.86 2.12 2.963(5) 167.0 2_666
N2 H9 O2 0.86 2.65 3.332(5) 137.0 2_656
N3 H10 O4 0.86 2.12 2.974(4) 169.4 2_756
N3 H11 O11 0.86 2.04 2.862(4) 159.0 2_666
N6 H12 O1 0.86 2.29 3.139(6) 171.0 .
N6 H13 OW2 0.86 2.33 3.110(7) 150.3 2_557
